data_7129271
loop_
_publ_author_name
'Xiong, Shenglun'
'He, Qing'

_publ_section_title
;
 Photoresponsive Macrocycles for Selective Binding and Release of Sulfate
;
_journal_name_full 'Chemical Communications'
_journal_paper_doi 10.1039/D1CC05506B
_journal_year 2021
_chemical_formula_moiety '2(C33 H30 N6 O4)'
_chemical_formula_sum 'C66 H60 N12 O8'
_chemical_formula_weight 1149.26
_space_group_crystal_system monoclinic
_space_group_IT_number 14
_space_group_name_Hall '-P 2yn'
_space_group_name_H-M_alt 'P 1 21/n 1'
_atom_sites_solution_hydrogens geom
_atom_sites_solution_primary dual
_audit_creation_date 2021-09-28
_audit_creation_method
;
Olex2 1.3
(compiled 2020.11.12 svn.r5f609507 for OlexSys, GUI svn.r6272)
;
_audit_update_record
;
2021-09-28 deposited with the CCDC.	2021-11-19 downloaded from the CCDC.
;
_cell_angle_alpha 90
_cell_angle_beta 92.499(2)
_cell_angle_gamma 90
_cell_formula_units_Z 4
_cell_length_a 9.3970(2)
_cell_length_b 15.8981(4)
_cell_length_c 50.4387(15)
_cell_measurement_reflns_used 3371
_cell_measurement_temperature 173.00
_cell_measurement_theta_max 66.65
_cell_measurement_theta_min 5.30
_cell_volume 7528.1(3)
_computing_cell_refinement 'SAINT V8.40B (?, 2016)'
_computing_data_reduction 'SAINT V8.40B (?, 2016)'
_computing_molecular_graphics 'Olex2 1.3 (Dolomanov et al., 2009)'
_computing_publication_material 'Olex2 1.3 (Dolomanov et al., 2009)'
_computing_structure_refinement 'SHELXL 2018/3 (Sheldrick, 2015)'
_computing_structure_solution 'SHELXT 2018/2 (Sheldrick, 2018)'
_diffrn_ambient_temperature 173.00
_diffrn_measured_fraction_theta_full 0.989
_diffrn_measured_fraction_theta_max 0.989
_diffrn_measurement_device_type 'Bruker APEX-II CCD'
_diffrn_measurement_method '\f and \w scans'
_diffrn_radiation_type CuK\a
_diffrn_radiation_wavelength 1.54178
_diffrn_reflns_av_R_equivalents 0.0730
_diffrn_reflns_av_unetI/netI 0.0551
_diffrn_reflns_Laue_measured_fraction_full 0.989
_diffrn_reflns_Laue_measured_fraction_max 0.989
_diffrn_reflns_limit_h_max 8
_diffrn_reflns_limit_h_min -11
_diffrn_reflns_limit_k_max 18
_diffrn_reflns_limit_k_min -18
_diffrn_reflns_limit_l_max 60
_diffrn_reflns_limit_l_min -60
_diffrn_reflns_number 52172
_diffrn_reflns_point_group_measured_fraction_full 0.989
_diffrn_reflns_point_group_measured_fraction_max 0.989
_diffrn_reflns_theta_full 67.133
_diffrn_reflns_theta_max 67.133
_diffrn_reflns_theta_min 1.753
_diffrn_source_current 1.2
_diffrn_source_power 0.06
_diffrn_source_voltage 50.0
_diffrn_standards_number 0
_exptl_absorpt_coefficient_mu 0.557
_exptl_absorpt_correction_T_max 0.7528
_exptl_absorpt_correction_T_min 0.6392
_exptl_absorpt_correction_type none
_exptl_absorpt_process_details
;
SADABS-2016/2 (Bruker,2016/2) was used for absorption correction.
wR2(int) was 0.1476 before and 0.0635 after correction.
The Ratio of minimum to maximum transmission is 0.8491.
The \l/2 correction factor is Not present.
;
_exptl_crystal_colour orange
_exptl_crystal_colour_primary orange
_exptl_crystal_density_diffrn 1.014
_exptl_crystal_description plate
_exptl_crystal_F_000 2416
_exptl_crystal_size_max 0.087
_exptl_crystal_size_mid 0.069
_exptl_crystal_size_min 0.032
_refine_diff_density_max 0.932
_refine_diff_density_min -0.331
_refine_diff_density_rms 0.099
_refine_ls_extinction_coef 0.00127(11)
_refine_ls_extinction_expression Fc^*^=kFc[1+0.001xFc^2^\l^3^/sin(2\q)]^-1/4^
_refine_ls_extinction_method 'SHELXL-2018/3 (Sheldrick 2018)'
_refine_ls_goodness_of_fit_ref 1.090
_refine_ls_hydrogen_treatment constr
_refine_ls_matrix_type full
_refine_ls_number_parameters 816
_refine_ls_number_reflns 13304
_refine_ls_number_restraints 34
_refine_ls_restrained_S_all 1.101
_refine_ls_R_factor_all 0.0881
_refine_ls_R_factor_gt 0.0728
_refine_ls_shift/su_max 0.006
_refine_ls_shift/su_mean 0.000
_refine_ls_structure_factor_coef Fsqd
_refine_ls_weighting_details 'w=1/[\s^2^(Fo^2^)+(0.1080P)^2^+8.9677P] where P=(Fo^2^+2Fc^2^)/3'
_refine_ls_weighting_scheme calc
_refine_ls_wR_factor_gt 0.2194
_refine_ls_wR_factor_ref 0.2302
_reflns_Friedel_coverage 0.000
_reflns_number_gt 10073
_reflns_number_total 13304
_reflns_threshold_expression 'I > 2\s(I)'
_cod_data_source_file d1cc05506b2.cif
_cod_data_source_block 2-trans
_cod_database_code 7129271
_shelx_shelxl_version_number 2018/3
_shelx_space_group_comment
;
The symmetry employed for this shelxl refinement is uniquely defined
by the following loop, which should always be used as a source of
symmetry information in preference to the above space-group names.
They are only intended as comments.
;
_shelx_estimated_absorpt_t_max 0.982
_shelx_estimated_absorpt_t_min 0.953
_olex2_refinement_description
;
1. Fixed Uiso
 At 1.2 times of:
  All C(H) groups, All C(H,H) groups, All N(H) groups
2. Restrained distances
 C02S-C02O
 1.37 with sigma of 0.01
 N01Z-N02A \\sim N01{-N02A
 with sigma of 0.02
 N02A-N01{ \\sim N02B-N01{
 with sigma of 0.02
 N01Z-C02C \\sim N01{-C02C
 with sigma of 0.02
 N02A-C02N \\sim N02B-C02N
 with sigma of 0.02
 N01Z-N02A \\sim N01Z-N02B
 with sigma of 0.02
 C02R-N02B \\sim C02S-N02B
 with sigma of 0.02
 C02N-C02R \\sim C02N-C02S
 with sigma of 0.02
 C02N-C02P \\sim C02O-C02P
 with sigma of 0.02
 N02A-C02N \\sim N02A-C02O
 with sigma of 0.02
 C02N-C02S \\sim C02O-C02S
 with sigma of 0.02
 C02N-C02R \\sim C02O-C02R
 with sigma of 0.02
 C02N-N02B \\sim C02O-N02B
 with sigma of 0.02
 C02L-C02R \\sim C02L-C02S
 with sigma of 0.02
3. Uiso/Uaniso restraints and constraints
Uanis(N01{) \\sim Ueq: with sigma of 0.001 and sigma for terminal atoms of 0.002
Uanis(C02R) \\sim Ueq: with sigma of 0.001 and sigma for terminal atoms of 0.002
Uanis(C02O) \\sim Ueq, Uanis(C02N) \\sim Ueq: with sigma of 0.001 and sigma for
terminal atoms of 0.002
Uanis(C02R) \\sim Ueq, Uanis(C02S) \\sim Ueq: with sigma of 0.001 and sigma for
terminal atoms of 0.002
4. Others
 Sof(N01{)=1-FVAR(1)
 Sof(N01Z)=FVAR(1)
 Sof(N02B)=1-FVAR(2)
 Sof(N02A)=FVAR(2)
 Sof(H02A)=Sof(C02S)=Sof(H02S)=1-FVAR(3)
 Sof(H02L)=Sof(C02R)=Sof(H02R)=FVAR(3)
 Sof(H02B)=Sof(C02O)=1-FVAR(4)
 Sof(C02N)=Sof(H02P)=FVAR(4)
5.a Secondary CH2 refined with riding coordinates:
 C015(H01A,H01B), C019(H01C,H01D), C01E(H01G,H01H), C01F(H01P,H01Q), C01J(H01S,
 H01U), C01L(H01J,H01L), C01N(H01N,H01O), C01O(H01V,H01W), C01Q(H01Y,H),
 C01Y(H3,HA)
5.b Aromatic/amide H refined with riding coordinates:
 N009(H009), N00A(H00A), N00B(H00B), N00C(H00C), N00D(H00D), N00E(H00E),
 N00F(H00F), N00G(H00G), C00R(H00R), C010(H010), C014(H014), C018(H018),
 C01A(H01E), C01D(H01F), C01H(H01R), C01I(H01I), C01K(H01K), C01M(H01M),
 C01P(H01X), C01R(H01Z), C01S(H01), C01T(H01T), C01W(H1), C01X(H2), C020(H020),
 C021(H021), C023(H023), C024(H024), C026(H026), C027(H027), C029(H029),
 C02B(H02C), C02E(H02E), C02F(H02F), C02G(H02G), C02I(H02I), C02J(H02J),
 C02L(H02L), C02L(H02A), C02P(H02P), C02P(H02B), C02R(H02R), C02S(H02S)
;
_smtbx_masks_void_probe_radius 1.2
_smtbx_masks_void_truncation_radius 1.2
_olex2_submission_special_instructions 'No special instructions were received'

loop_
_space_group_symop_operation_xyz
'x, y, z'
'-x+1/2, y+1/2, -z+1/2'
'-x, -y, -z'
'x-1/2, -y-1/2, z-1/2'

loop_
_atom_site_label
_atom_site_type_symbol
_atom_site_fract_x
_atom_site_fract_y
_atom_site_fract_z
_atom_site_U_iso_or_equiv
_atom_site_adp_type
_atom_site_occupancy
_atom_site_site_symmetry_order
_atom_site_calc_flag
_atom_site_refinement_flags_posn
_atom_site_refinement_flags_adp
_atom_site_refinement_flags_occupancy
_atom_site_disorder_assembly
_atom_site_disorder_group
O001 O 0.0610(2) 0.60385(15) 0.43510(4) 0.0334(5) Uani 1 1 d . . . . .
O002 O 0.6994(2) 0.43064(16) 0.31788(5) 0.0369(5) Uani 1 1 d . . . . .
O003 O 0.4353(2) 0.45807(16) 0.53297(4) 0.0363(5) Uani 1 1 d . . . . .
O004 O 0.4306(2) 0.09690(15) 0.51879(5) 0.0387(6) Uani 1 1 d . . . . .
O005 O 0.0672(2) -0.17324(15) 0.45361(5) 0.0364(5) Uani 1 1 d . . . . .
O006 O 0.6869(2) 1.21889(16) 0.29110(5) 0.0398(6) Uani 1 1 d . . . . .
O007 O 0.3069(2) 1.00545(16) 0.20721(5) 0.0399(6) Uani 1 1 d . . . . .
O008 O 0.3177(2) 0.64797(16) 0.23687(5) 0.0419(6) Uani 1 1 d . . . . .
N009 N 0.2396(3) 0.42193(16) 0.55506(5) 0.0276(5) Uani 1 1 d . . . . .
H009 H 0.148008 0.431142 0.556676 0.033 Uiso 1 1 calc R U . . .
N00A N 0.2998(3) 0.58596(17) 0.44009(5) 0.0303(6) Uani 1 1 d . . . . .
H00A H 0.374942 0.589739 0.451049 0.036 Uiso 1 1 calc R U . . .
N00B N 0.3076(3) -0.16087(16) 0.45737(5) 0.0306(6) Uani 1 1 d . . . . .
H00B H 0.381460 -0.161060 0.468714 0.037 Uiso 1 1 calc R U . . .
N00C N 0.4612(3) 0.44978(17) 0.31559(5) 0.0296(6) Uani 1 1 d . . . . .
H00C H 0.383475 0.444114 0.305378 0.036 Uiso 1 1 calc R U . . .
N00D N 0.4477(3) 1.19916(17) 0.28747(5) 0.0320(6) Uani 1 1 d . . . . .
H00D H 0.372243 1.196302 0.276534 0.038 Uiso 1 1 calc R U . . .
N00E N 0.4996(3) 0.95613(17) 0.18661(5) 0.0309(6) Uani 1 1 d . . . . .
H00E H 0.591282 0.963167 0.184450 0.037 Uiso 1 1 calc R U . . .
N00F N 0.2333(3) 0.15266(17) 0.53614(5) 0.0323(6) Uani 1 1 d . . . . .
H00F H 0.146053 0.142428 0.540950 0.039 Uiso 1 1 calc R U . . .
N00G N 0.5161(3) 0.69895(17) 0.21829(5) 0.0329(6) Uani 1 1 d . . . . .
H00G H 0.604465 0.688105 0.214273 0.039 Uiso 1 1 calc R U . . .
C00M C 0.3076(3) 0.46640(19) 0.53721(6) 0.0261(6) Uani 1 1 d . . . . .
C00N C 0.5890(3) 0.44706(19) 0.30464(6) 0.0274(6) Uani 1 1 d . . . . .
C00O C 0.2190(3) 0.52915(19) 0.52166(6) 0.0266(6) Uani 1 1 d . . . . .
C00P C 0.1703(3) 0.59544(19) 0.44961(6) 0.0274(6) Uani 1 1 d . . . . .
C00Q C 0.1602(3) 0.59277(19) 0.47927(6) 0.0262(6) Uani 1 1 d . . . . .
C00R C 0.2456(3) 0.54020(19) 0.49482(6) 0.0267(6) Uani 1 1 d . . . . .
H00R H 0.322602 0.511412 0.487268 0.032 Uiso 1 1 calc R U . . .
N00S N 0.3655(4) 0.8599(2) 0.34705(6) 0.0469(8) Uani 1 1 d . . . . .
C00T C 0.3065(3) 0.0898(2) 0.52545(6) 0.0303(7) Uani 1 1 d . . . . .
C00U C 0.5300(3) 0.5650(2) 0.24016(6) 0.0298(7) Uani 1 1 d . . . . .
C00W C 0.2253(3) 0.00912(19) 0.52137(6) 0.0282(6) Uani 1 1 d . . . . .
C00X C 0.5940(3) 0.4693(2) 0.27610(6) 0.0291(6) Uani 1 1 d . . . . .
C00Y C 0.1760(3) -0.15061(18) 0.46639(6) 0.0281(6) Uani 1 1 d . . . . .
N00Z N 0.4773(4) 0.8195(2) 0.35177(6) 0.0496(8) Uani 1 1 d . . . . .
C010 C 0.5087(3) 0.53449(19) 0.26559(6) 0.0278(6) Uani 1 1 d . . . . .
H010 H 0.436105 0.557993 0.275819 0.033 Uiso 1 1 calc R U . . .
C012 C 0.5222(3) 1.0822(2) 0.21250(6) 0.0311(7) Uani 1 1 d . . . . .
C013 C 0.5772(3) 1.1997(2) 0.27748(7) 0.0313(7) Uani 1 1 d . . . . .
C014 C 0.2491(3) -0.03720(19) 0.49858(6) 0.0296(7) Uani 1 1 d . . . . .
H014 H 0.321449 -0.020530 0.487088 0.036 Uiso 1 1 calc R U . . .
C015 C 0.2517(3) 0.27088(19) 0.56700(6) 0.0295(7) Uani 1 1 d . . . . .
H01A H 0.146679 0.271824 0.567994 0.035 Uiso 1 1 calc R U . . .
H01B H 0.290066 0.232827 0.581108 0.035 Uiso 1 1 calc R U . . .
C016 C 0.1668(3) -0.10795(19) 0.49269(6) 0.0285(6) Uani 1 1 d . . . . .
C017 C 0.5867(3) 1.1743(2) 0.24905(6) 0.0302(7) Uani 1 1 d . . . . .
C018 C 0.4998(3) 1.1126(2) 0.23782(6) 0.0305(7) Uani 1 1 d . . . . .
H018 H 0.423835 1.090610 0.247529 0.037 Uiso 1 1 calc R U . . .
C019 C 0.3091(3) 0.3587(2) 0.57206(6) 0.0304(7) Uani 1 1 d . . . . .
H01C H 0.296049 0.373740 0.590847 0.037 Uiso 1 1 calc R U . . .
H01D H 0.412579 0.359091 0.569119 0.037 Uiso 1 1 calc R U . . .
C01A C 0.0519(3) 0.6395(2) 0.49081(6) 0.0305(7) Uani 1 1 d . . . . .
H01E H -0.006413 0.676277 0.480211 0.037 Uiso 1 1 calc R U . . .
C01B C 0.4334(3) 1.0113(2) 0.20193(6) 0.0297(7) Uani 1 1 d . . . . .
C01C C 0.4450(3) 0.6403(2) 0.23126(6) 0.0320(7) Uani 1 1 d . . . . .
C01D C 0.0635(3) -0.1330(2) 0.51009(7) 0.0324(7) Uani 1 1 d . . . . .
H01F H 0.005632 -0.180589 0.505904 0.039 Uiso 1 1 calc R U . . .
C01E C 0.2900(3) 0.2363(2) 0.54017(6) 0.0300(7) Uani 1 1 d . . . . .
H01G H 0.251358 0.273954 0.525967 0.036 Uiso 1 1 calc R U . . .
H01H H 0.394919 0.234866 0.539103 0.036 Uiso 1 1 calc R U . . .
C01F C 0.4898(3) 0.8014(2) 0.18209(6) 0.0313(7) Uani 1 1 d . . . . .
H01P H 0.594523 0.802200 0.180576 0.038 Uiso 1 1 calc R U . . .
H01Q H 0.450636 0.757134 0.170051 0.038 Uiso 1 1 calc R U . . .
C01G C 0.3291(3) 0.4769(2) 0.40663(6) 0.0309(7) Uani 1 1 d . . . . .
C01H C 0.6950(3) 0.4332(2) 0.26030(7) 0.0337(7) Uani 1 1 d . . . . .
H01R H 0.753470 0.389028 0.267257 0.040 Uiso 1 1 calc R U . . .
C01I C 0.0305(3) 0.6316(2) 0.51762(6) 0.0324(7) Uani 1 1 d . . . . .
H01I H -0.039854 0.664910 0.525583 0.039 Uiso 1 1 calc R U . . .
C01J C 0.4295(3) 0.8857(2) 0.17340(6) 0.0312(7) Uani 1 1 d . . . . .
H01S H 0.438432 0.891687 0.154006 0.037 Uiso 1 1 calc R U . . .
H01U H 0.326819 0.887245 0.177012 0.037 Uiso 1 1 calc R U . . .
C01K C 0.1114(3) 0.5753(2) 0.53299(6) 0.0310(7) Uani 1 1 d . . . . .
H01K H 0.093235 0.568342 0.551244 0.037 Uiso 1 1 calc R U . . .
C01L C 0.3203(3) 0.5695(2) 0.41197(6) 0.0296(7) Uani 1 1 d . . . . .
H01J H 0.409060 0.597043 0.406631 0.036 Uiso 1 1 calc R U . . .
H01L H 0.239908 0.593817 0.401191 0.036 Uiso 1 1 calc R U . . .
C01M C 0.0447(3) -0.0896(2) 0.53322(7) 0.0353(7) Uani 1 1 d . . . . .
H01M H -0.022517 -0.108797 0.545383 0.042 Uiso 1 1 calc R U . . .
C01N C 0.3304(3) -0.1718(2) 0.42883(6) 0.0333(7) Uani 1 1 d . . . . .
H01N H 0.247372 -0.200354 0.420046 0.040 Uiso 1 1 calc R U . . .
H01O H 0.416225 -0.206464 0.426280 0.040 Uiso 1 1 calc R U . . .
C01O C 0.4488(3) 0.4619(2) 0.34412(6) 0.0314(7) Uani 1 1 d . . . . .
H01V H 0.529586 0.434452 0.353941 0.038 Uiso 1 1 calc R U . . .
H01W H 0.359197 0.436428 0.349909 0.038 Uiso 1 1 calc R U . . .
C01P C 0.6947(3) 1.2097(2) 0.23414(7) 0.0337(7) Uani 1 1 d . . . . .
H01X H 0.755262 1.251999 0.241690 0.040 Uiso 1 1 calc R U . . .
C01Q C 0.4557(3) 0.7796(2) 0.21047(6) 0.0325(7) Uani 1 1 d . . . . .
H01Y H 0.494177 0.823838 0.222582 0.039 Uiso 1 1 calc R U . . .
H H 0.351036 0.777797 0.212021 0.039 Uiso 1 1 calc R U . . .
C01R C 0.6308(3) 0.5274(2) 0.22473(7) 0.0351(7) Uani 1 1 d . . . . .
H01Z H 0.644413 0.547461 0.207287 0.042 Uiso 1 1 calc R U . . .
C01S C 0.6286(3) 1.1190(2) 0.19757(7) 0.0345(7) Uani 1 1 d . . . . .
H01 H 0.642965 1.100219 0.180010 0.041 Uiso 1 1 calc R U . . .
C01T C 0.1243(3) -0.0176(2) 0.53881(7) 0.0336(7) Uani 1 1 d . . . . .
H01T H 0.109510 0.013400 0.554558 0.040 Uiso 1 1 calc R U . . .
C01U C 0.4133(3) 1.1154(2) 0.32711(6) 0.0349(7) Uani 1 1 d . . . . .
C01V C 0.4493(3) 0.5544(2) 0.34978(6) 0.0334(7) Uani 1 1 d . . . . .
C01W C 0.7121(4) 1.1827(2) 0.20855(7) 0.0380(8) Uani 1 1 d . . . . .
H1 H 0.782662 1.208293 0.198287 0.046 Uiso 1 1 calc R U . . .
C01X C 0.7116(3) 0.4606(2) 0.23461(7) 0.0373(8) Uani 1 1 d . . . . .
H2 H 0.778168 0.433728 0.223780 0.045 Uiso 1 1 calc R U . . .
C01Y C 0.4277(3) 1.2032(2) 0.31617(7) 0.0354(7) Uani 1 1 d . . . . .
H3 H 0.341031 1.236097 0.319623 0.042 Uiso 1 1 calc R U . . .
HA H 0.510271 1.231662 0.325114 0.042 Uiso 1 1 calc R U . . .
N01Z N 0.3129(8) 0.2131(4) 0.39809(12) 0.037(2) Uani 0.71(2) 1 d D . P A 1
C020 C 0.4586(4) 0.4343(2) 0.40877(6) 0.0375(8) Uani 1 1 d . . . . .
H020 H 0.544393 0.464692 0.412300 0.045 Uiso 1 1 calc R U . . .
C021 C 0.5770(4) 0.5964(2) 0.35561(7) 0.0387(8) Uani 1 1 d . . . . .
H021 H 0.662139 0.564902 0.358564 0.046 Uiso 1 1 calc R U . . .
C022 C 0.3491(4) -0.0860(2) 0.41720(7) 0.0383(8) Uani 1 1 d . . . . .
C023 C 0.3255(4) 0.6015(2) 0.34703(7) 0.0378(8) Uani 1 1 d . . . . .
H023 H 0.236678 0.573620 0.344188 0.045 Uiso 1 1 calc R U . . .
C024 C 0.2055(4) 0.4314(2) 0.40084(7) 0.0398(8) Uani 1 1 d . . . . .
H024 H 0.116600 0.459858 0.399152 0.048 Uiso 1 1 calc R U . . .
C025 C 0.4570(4) 0.7299(2) 0.35291(7) 0.0418(8) Uani 1 1 d . . . . .
C026 C 0.4630(4) 0.3475(2) 0.40577(7) 0.0460(9) Uani 1 1 d . . . . .
H026 H 0.551318 0.318498 0.407571 0.055 Uiso 1 1 calc R U . . .
C027 C 0.3288(4) 0.6882(2) 0.34835(7) 0.0436(8) Uani 1 1 d . . . . .
H027 H 0.242903 0.719462 0.346132 0.052 Uiso 1 1 calc R U . . .
C028 C 0.3902(4) 0.9474(2) 0.34213(7) 0.0417(8) Uani 1 1 d . . . . .
C029 C 0.5816(4) 0.6835(2) 0.35718(7) 0.0416(8) Uani 1 1 d . . . . .
H029 H 0.669343 0.711363 0.361147 0.050 Uiso 1 1 calc R U . . .
N02A N 0.4228(5) 0.1708(3) 0.40248(8) 0.0402(17) Uani 0.740(16) 1 d . . P A 1
C02B C 0.5336(4) 1.0640(2) 0.32918(8) 0.0452(9) Uani 1 1 d . . . . .
H02C H 0.624335 1.086460 0.325469 0.054 Uiso 1 1 calc R U . . .
C02C C 0.3376(4) 0.3029(2) 0.40010(7) 0.0445(9) Uani 1 1 d D . . . .
C02E C 0.2846(4) 1.0819(2) 0.33333(8) 0.0475(9) Uani 1 1 d . . . . .
H02E H 0.202287 1.116705 0.332554 0.057 Uiso 1 1 calc R U . . .
C02F C 0.2103(4) 0.3455(2) 0.39750(8) 0.0494(9) Uani 1 1 d . . . . .
H02F H 0.124933 0.315353 0.393371 0.059 Uiso 1 1 calc R U . . .
C02G C 0.5219(4) 0.9808(3) 0.33659(9) 0.0505(9) Uani 1 1 d . . . . .
H02G H 0.604374 0.946249 0.337897 0.061 Uiso 1 1 calc R U . . .
C02I C 0.2719(4) 0.9987(3) 0.34070(8) 0.0507(10) Uani 1 1 d . . . . .
H02I H 0.181408 0.976746 0.344792 0.061 Uiso 1 1 calc R U . . .
C02J C 0.4835(5) -0.0517(3) 0.41384(8) 0.0546(10) Uani 1 1 d . . . . .
H02J H 0.564955 -0.086834 0.415926 0.065 Uiso 1 1 calc R U . . .
C02L C 0.2311(5) -0.0346(3) 0.41300(9) 0.0583(11) Uani 1 1 d D . . . .
H02L H 0.136149 -0.055073 0.413030 0.070 Uiso 0.53(4) 1 calc R U P B 1
H02A H 0.143519 -0.059519 0.417502 0.070 Uiso 0.47(4) 1 calc R U P B 2
C02N C 0.4027(13) 0.0831(4) 0.40584(14) 0.031(3) Uani 0.57(4) 1 d D U P A 1
C02P C 0.5011(6) 0.0315(3) 0.40759(9) 0.0667(13) Uani 1 1 d D . . . .
H02P H 0.594634 0.050644 0.404423 0.080 Uiso 0.57(4) 1 calc R U P A 1
H02B H 0.591305 0.057676 0.406102 0.080 Uiso 0.43(4) 1 calc R U P A 2
C02R C 0.2650(13) 0.0535(4) 0.40854(16) 0.033(3) Uani 0.53(4) 1 d D U P A 1
H02R H 0.188937 0.092861 0.407420 0.039 Uiso 0.53(4) 1 calc R U P B 1
N01{ N 0.396(2) 0.2173(10) 0.4032(3) 0.047(6) Uani 0.29(2) 1 d D U P A 2
N02B N 0.296(2) 0.1714(15) 0.3986(4) 0.052(6) Uani 0.260(16) 1 d . . P A 2
C02S C 0.219(2) 0.0451(8) 0.4036(3) 0.069(4) Uani 0.47(4) 1 d D U P A 2
H02S H 0.133133 0.073219 0.398264 0.083 Uiso 0.47(4) 1 calc R U P B 2
C02O C 0.357(2) 0.0778(9) 0.4032(3) 0.066(5) Uani 0.43(4) 1 d D U P A 2

loop_
_atom_site_aniso_label
_atom_site_aniso_U_11
_atom_site_aniso_U_22
_atom_site_aniso_U_33
_atom_site_aniso_U_23
_atom_site_aniso_U_13
_atom_site_aniso_U_12
O001 0.0267(11) 0.0410(13) 0.0322(12) 0.0009(10) -0.0028(9) 0.0021(9)
O002 0.0278(11) 0.0470(14) 0.0358(12) 0.0087(10) -0.0010(9) 0.0052(10)
O003 0.0216(10) 0.0504(14) 0.0372(12) 0.0073(11) 0.0047(9) 0.0035(9)
O004 0.0256(11) 0.0364(13) 0.0548(15) -0.0128(11) 0.0080(10) -0.0043(9)
O005 0.0274(11) 0.0389(13) 0.0427(13) -0.0081(10) 0.0000(9) -0.0021(9)
O006 0.0266(11) 0.0478(15) 0.0449(14) -0.0126(11) -0.0004(10) -0.0046(10)
O007 0.0240(11) 0.0534(15) 0.0427(13) -0.0127(11) 0.0052(9) -0.0076(10)
O008 0.0276(11) 0.0487(15) 0.0501(14) 0.0183(12) 0.0079(10) 0.0034(10)
N009 0.0226(12) 0.0285(13) 0.0317(13) 0.0023(11) 0.0028(10) 0.0013(10)
N00A 0.0264(12) 0.0392(15) 0.0254(13) 0.0000(11) 0.0004(10) 0.0001(11)
N00B 0.0271(13) 0.0311(14) 0.0338(14) -0.0018(11) 0.0042(10) 0.0008(10)
N00C 0.0255(12) 0.0364(15) 0.0270(13) 0.0015(11) 0.0001(10) -0.0011(11)
N00D 0.0235(12) 0.0376(15) 0.0347(14) -0.0023(12) 0.0006(10) 0.0010(11)
N00E 0.0226(12) 0.0302(14) 0.0402(15) -0.0009(12) 0.0025(10) -0.0021(10)
N00F 0.0263(13) 0.0284(14) 0.0426(16) -0.0067(12) 0.0062(11) -0.0011(10)
N00G 0.0245(12) 0.0334(15) 0.0414(15) 0.0074(12) 0.0077(11) 0.0021(11)
C00M 0.0269(15) 0.0265(15) 0.0250(15) -0.0037(12) 0.0013(11) -0.0008(12)
C00N 0.0260(15) 0.0232(15) 0.0331(16) -0.0002(12) 0.0003(12) 0.0009(12)
C00O 0.0259(14) 0.0255(15) 0.0286(15) -0.0017(12) 0.0040(12) -0.0026(12)
C00P 0.0239(14) 0.0247(15) 0.0338(16) 0.0013(12) 0.0010(12) 0.0005(11)
C00Q 0.0241(14) 0.0265(15) 0.0279(15) -0.0015(12) 0.0010(11) -0.0020(11)
C00R 0.0236(14) 0.0258(15) 0.0311(16) -0.0047(12) 0.0046(11) -0.0026(12)
N00S 0.060(2) 0.0425(18) 0.0384(17) -0.0003(14) 0.0072(14) 0.0031(15)
C00T 0.0224(14) 0.0332(17) 0.0352(17) -0.0058(14) 0.0011(12) -0.0016(12)
C00U 0.0231(14) 0.0329(17) 0.0332(16) 0.0033(13) 0.0003(12) -0.0028(12)
C00W 0.0236(14) 0.0263(15) 0.0348(16) -0.0017(13) 0.0013(12) 0.0018(12)
C00X 0.0248(14) 0.0289(16) 0.0335(16) 0.0009(13) 0.0009(12) -0.0010(12)
C00Y 0.0248(14) 0.0205(14) 0.0392(17) -0.0003(13) 0.0020(13) -0.0013(11)
N00Z 0.070(2) 0.0415(18) 0.0371(17) 0.0000(14) -0.0060(15) -0.0049(16)
C010 0.0236(14) 0.0271(16) 0.0328(16) 0.0007(13) 0.0031(12) 0.0007(12)
C012 0.0243(14) 0.0317(17) 0.0371(17) 0.0004(14) -0.0002(12) 0.0009(12)
C013 0.0264(15) 0.0260(16) 0.0414(18) -0.0010(13) 0.0010(13) 0.0007(12)
C014 0.0267(15) 0.0246(15) 0.0377(17) 0.0015(13) 0.0027(12) 0.0006(12)
C015 0.0312(15) 0.0266(16) 0.0310(16) 0.0059(13) 0.0033(12) 0.0002(12)
C016 0.0219(14) 0.0271(16) 0.0365(17) -0.0008(13) 0.0021(12) 0.0014(11)
C017 0.0241(14) 0.0287(16) 0.0376(17) 0.0000(13) -0.0007(12) 0.0016(12)
C018 0.0229(14) 0.0314(17) 0.0373(17) 0.0027(13) 0.0028(12) 0.0009(12)
C019 0.0328(16) 0.0319(17) 0.0264(15) 0.0013(13) -0.0014(12) -0.0006(13)
C01A 0.0280(15) 0.0264(16) 0.0371(17) 0.0018(13) 0.0020(12) 0.0025(12)
C01B 0.0259(15) 0.0357(17) 0.0277(15) 0.0017(13) 0.0015(12) -0.0006(13)
C01C 0.0257(15) 0.0381(18) 0.0322(16) 0.0042(14) 0.0014(12) -0.0001(13)
C01D 0.0282(15) 0.0254(16) 0.0436(18) 0.0001(14) 0.0026(13) -0.0017(12)
C01E 0.0222(14) 0.0306(16) 0.0374(17) -0.0014(13) 0.0028(12) -0.0010(12)
C01F 0.0315(16) 0.0320(17) 0.0307(16) -0.0007(13) 0.0061(12) 0.0009(13)
C01G 0.0314(16) 0.0361(18) 0.0255(15) 0.0038(13) 0.0054(12) 0.0020(13)
C01H 0.0326(16) 0.0316(17) 0.0367(18) -0.0011(14) 0.0002(13) 0.0045(13)
C01I 0.0301(15) 0.0312(17) 0.0365(17) -0.0019(14) 0.0076(13) 0.0051(13)
C01J 0.0325(16) 0.0307(17) 0.0303(16) 0.0002(13) -0.0012(12) -0.0022(13)
C01K 0.0301(15) 0.0341(17) 0.0293(16) -0.0009(13) 0.0063(12) -0.0015(13)
C01L 0.0294(15) 0.0330(17) 0.0267(15) 0.0005(13) 0.0025(12) 0.0001(13)
C01M 0.0320(16) 0.0367(18) 0.0379(18) 0.0029(14) 0.0081(13) -0.0050(14)
C01N 0.0359(17) 0.0318(17) 0.0324(17) -0.0043(14) 0.0040(13) 0.0028(13)
C01O 0.0316(16) 0.0363(18) 0.0265(16) 0.0035(13) 0.0026(12) -0.0006(13)
C01P 0.0270(15) 0.0301(17) 0.0442(19) 0.0006(14) 0.0049(13) -0.0013(13)
C01Q 0.0258(15) 0.0349(18) 0.0371(17) 0.0055(14) 0.0044(13) 0.0021(13)
C01R 0.0372(17) 0.0376(18) 0.0308(17) 0.0017(14) 0.0046(13) -0.0008(14)
C01S 0.0337(16) 0.0352(18) 0.0349(17) -0.0002(14) 0.0068(13) -0.0034(14)
C01T 0.0372(17) 0.0289(17) 0.0349(17) -0.0015(13) 0.0033(13) -0.0005(13)
C01U 0.0391(17) 0.0367(18) 0.0290(16) -0.0064(14) 0.0027(13) 0.0004(14)
C01V 0.0382(17) 0.0396(19) 0.0225(15) 0.0024(13) 0.0020(13) -0.0032(14)
C01W 0.0378(17) 0.0340(18) 0.0430(19) 0.0052(15) 0.0092(15) -0.0044(14)
C01X 0.0376(17) 0.0385(19) 0.0364(18) -0.0051(15) 0.0091(14) 0.0047(14)
C01Y 0.0329(16) 0.0354(18) 0.0381(18) -0.0081(14) 0.0037(13) 0.0004(14)
N01Z 0.039(4) 0.033(3) 0.038(3) 0.003(3) -0.004(2) 0.006(3)
C020 0.0349(17) 0.048(2) 0.0296(17) 0.0022(15) 0.0031(13) 0.0064(15)
C021 0.0365(17) 0.048(2) 0.0320(17) 0.0029(15) 0.0019(14) -0.0005(15)
C022 0.052(2) 0.0352(19) 0.0286(17) -0.0030(14) 0.0101(14) 0.0012(15)
C023 0.0397(18) 0.0362(19) 0.0372(18) 0.0018(15) -0.0002(14) -0.0004(14)
C024 0.0354(17) 0.0348(19) 0.049(2) 0.0004(16) 0.0035(15) -0.0007(14)
C025 0.062(2) 0.0345(19) 0.0287(17) 0.0023(14) -0.0020(15) -0.0083(16)
C026 0.057(2) 0.045(2) 0.0364(19) 0.0069(16) 0.0085(16) 0.0247(18)
C027 0.049(2) 0.040(2) 0.041(2) -0.0003(16) -0.0011(16) 0.0068(16)
C028 0.060(2) 0.0323(18) 0.0335(18) -0.0032(14) 0.0067(16) -0.0029(16)
C029 0.0393(18) 0.047(2) 0.0385(19) 0.0038(16) -0.0003(14) -0.0074(16)
N02A 0.044(3) 0.036(3) 0.041(2) 0.0032(19) 0.0116(18) 0.006(2)
C02B 0.0405(19) 0.039(2) 0.056(2) 0.0011(17) 0.0005(16) -0.0002(16)
C02C 0.063(2) 0.0345(19) 0.0372(19) 0.0071(15) 0.0151(17) 0.0029(17)
C02E 0.047(2) 0.041(2) 0.056(2) -0.0003(18) 0.0155(17) 0.0042(16)
C02F 0.052(2) 0.036(2) 0.060(3) -0.0023(18) 0.0083(18) -0.0057(17)
C02G 0.050(2) 0.041(2) 0.060(2) 0.0009(18) -0.0035(18) 0.0047(17)
C02I 0.054(2) 0.041(2) 0.059(2) 0.0001(18) 0.0198(19) -0.0051(18)
C02J 0.072(3) 0.050(2) 0.043(2) 0.0045(18) 0.0049(19) -0.014(2)
C02L 0.069(3) 0.044(2) 0.064(3) 0.015(2) 0.021(2) 0.016(2)
C02N 0.031(3) 0.032(3) 0.031(3) -0.0005(9) 0.0020(10) -0.0018(10)
C02P 0.103(4) 0.049(3) 0.049(2) 0.007(2) 0.010(2) -0.024(3)
C02R 0.031(3) 0.033(3) 0.033(3) -0.0012(10) -0.0002(10) 0.0025(10)
N01{ 0.047(6) 0.047(6) 0.047(6) 0.0002(10) 0.0024(11) 0.0000(10)
N02B 0.046(10) 0.051(12) 0.058(9) -0.013(10) 0.005(6) 0.001(9)
C02S 0.069(4) 0.068(4) 0.069(4) 0.0000(10) 0.0030(10) 0.0009(10)
C02O 0.067(5) 0.065(5) 0.065(5) -0.0001(10) 0.0035(10) -0.0015(10)

loop_
_atom_type_symbol
_atom_type_description
_atom_type_scat_dispersion_real
_atom_type_scat_dispersion_imag
_atom_type_scat_source
C C 0.0181 0.0091 'International Tables Vol C Tables 4.2.6.8 and 6.1.1.4'
H H 0.0000 0.0000 'International Tables Vol C Tables 4.2.6.8 and 6.1.1.4'
N N 0.0311 0.0180 'International Tables Vol C Tables 4.2.6.8 and 6.1.1.4'
O O 0.0492 0.0322 'International Tables Vol C Tables 4.2.6.8 and 6.1.1.4'

loop_
_geom_angle_atom_site_label_1
_geom_angle_atom_site_label_2
_geom_angle_atom_site_label_3
_geom_angle
_geom_angle_site_symmetry_1
_geom_angle_site_symmetry_3
_geom_angle_publ_flag
C00M N009 H009 118.4 . . ?
C00M N009 C019 123.3(2) . . ?
C019 N009 H009 118.4 . . ?
C00P N00A H00A 119.0 . . ?
C00P N00A C01L 122.0(3) . . ?
C01L N00A H00A 119.0 . . ?
C00Y N00B H00B 119.4 . . ?
C00Y N00B C01N 121.2(3) . . ?
C01N N00B H00B 119.4 . . ?
C00N N00C H00C 119.3 . . ?
C00N N00C C01O 121.3(3) . . ?
C01O N00C H00C 119.3 . . ?
C013 N00D H00D 119.1 . . ?
C013 N00D C01Y 121.9(3) . . ?
C01Y N00D H00D 119.1 . . ?
C01B N00E H00E 118.0 . . ?
C01B N00E C01J 123.9(3) . . ?
C01J N00E H00E 118.0 . . ?
C00T N00F H00F 118.3 . . ?
C00T N00F C01E 123.4(3) . . ?
C01E N00F H00F 118.3 . . ?
C01C N00G H00G 118.2 . . ?
C01C N00G C01Q 123.5(3) . . ?
C01Q N00G H00G 118.2 . . ?
O003 C00M N009 124.0(3) . . ?
O003 C00M C00O 120.2(3) . . ?
N009 C00M C00O 115.8(2) . . ?
O002 C00N N00C 121.9(3) . . ?
O002 C00N C00X 120.8(3) . . ?
N00C C00N C00X 117.2(3) . . ?
C00R C00O C00M 118.1(3) . . ?
C01K C00O C00M 122.2(3) . . ?
C01K C00O C00R 119.6(3) . . ?
O001 C00P N00A 122.9(3) . . ?
O001 C00P C00Q 120.2(3) . . ?
N00A C00P C00Q 116.9(3) . . ?
C00R C00Q C00P 121.5(3) . . ?
C00R C00Q C01A 119.9(3) . . ?
C01A C00Q C00P 118.4(3) . . ?
C00O C00R H00R 119.9 . . ?
C00Q C00R C00O 120.2(3) . . ?
C00Q C00R H00R 119.9 . . ?
N00Z N00S C028 113.1(3) . . ?
O004 C00T N00F 123.3(3) . . ?
O004 C00T C00W 121.5(3) . . ?
N00F C00T C00W 115.2(2) . . ?
C010 C00U C01C 117.3(3) . . ?
C01R C00U C010 119.6(3) . . ?
C01R C00U C01C 123.0(3) . . ?
C014 C00W C00T 117.8(3) . . ?
C01T C00W C00T 122.1(3) . . ?
C01T C00W C014 120.0(3) . . ?
C010 C00X C00N 120.1(3) . . ?
C01H C00X C00N 120.6(3) . . ?
C01H C00X C010 118.8(3) . . ?
O005 C00Y N00B 122.6(3) . . ?
O005 C00Y C016 121.0(3) . . ?
N00B C00Y C016 116.4(3) . . ?
N00S N00Z C025 114.0(3) . . ?
C00U C010 C00X 120.3(3) . . ?
C00U C010 H010 119.9 . . ?
C00X C010 H010 119.9 . . ?
C018 C012 C01B 119.2(3) . . ?
C018 C012 C01S 119.2(3) . . ?
C01S C012 C01B 121.6(3) . . ?
O006 C013 N00D 122.4(3) . . ?
O006 C013 C017 120.6(3) . . ?
N00D C013 C017 116.9(3) . . ?
C00W C014 H014 120.1 . . ?
C016 C014 C00W 119.8(3) . . ?
C016 C014 H014 120.1 . . ?
H01A C015 H01B 107.8 . . ?
C019 C015 H01A 109.0 . . ?
C019 C015 H01B 109.0 . . ?
C019 C015 C01E 112.8(2) . . ?
C01E C015 H01A 109.0 . . ?
C01E C015 H01B 109.0 . . ?
C014 C016 C00Y 120.2(3) . . ?
C014 C016 C01D 119.5(3) . . ?
C01D C016 C00Y 119.8(3) . . ?
C018 C017 C013 121.7(3) . . ?
C018 C017 C01P 119.5(3) . . ?
C01P C017 C013 118.6(3) . . ?
C012 C018 H018 119.6 . . ?
C017 C018 C012 120.9(3) . . ?
C017 C018 H018 119.6 . . ?
N009 C019 C015 112.9(3) . . ?
N009 C019 H01C 109.0 . . ?
N009 C019 H01D 109.0 . . ?
C015 C019 H01C 109.0 . . ?
C015 C019 H01D 109.0 . . ?
H01C C019 H01D 107.8 . . ?
C00Q C01A H01E 120.1 . . ?
C01I C01A C00Q 119.7(3) . . ?
C01I C01A H01E 120.1 . . ?
O007 C01B N00E 123.5(3) . . ?
O007 C01B C012 120.7(3) . . ?
N00E C01B C012 115.8(3) . . ?
O008 C01C N00G 123.2(3) . . ?
O008 C01C C00U 121.0(3) . . ?
N00G C01C C00U 115.7(3) . . ?
C016 C01D H01F 119.7 . . ?
C01M C01D C016 120.6(3) . . ?
C01M C01D H01F 119.7 . . ?
N00F C01E C015 111.0(2) . . ?
N00F C01E H01G 109.4 . . ?
N00F C01E H01H 109.4 . . ?
C015 C01E H01G 109.4 . . ?
C015 C01E H01H 109.4 . . ?
H01G C01E H01H 108.0 . . ?
H01P C01F H01Q 107.8 . . ?
C01J C01F H01P 109.1 . . ?
C01J C01F H01Q 109.1 . . ?
C01J C01F C01Q 112.5(3) . . ?
C01Q C01F H01P 109.1 . . ?
C01Q C01F H01Q 109.1 . . ?
C020 C01G C01L 121.3(3) . . ?
C024 C01G C01L 119.8(3) . . ?
C024 C01G C020 118.8(3) . . ?
C00X C01H H01R 119.5 . . ?
C01X C01H C00X 121.0(3) . . ?
C01X C01H H01R 119.5 . . ?
C01A C01I H01I 119.8 . . ?
C01A C01I C01K 120.4(3) . . ?
C01K C01I H01I 119.8 . . ?
N00E C01J C01F 113.2(3) . . ?
N00E C01J H01S 108.9 . . ?
N00E C01J H01U 108.9 . . ?
C01F C01J H01S 108.9 . . ?
C01F C01J H01U 108.9 . . ?
H01S C01J H01U 107.7 . . ?
C00O C01K H01K 120.0 . . ?
C01I C01K C00O 120.0(3) . . ?
C01I C01K H01K 120.0 . . ?
N00A C01L C01G 111.1(3) . . ?
N00A C01L H01J 109.4 . . ?
N00A C01L H01L 109.4 . . ?
C01G C01L H01J 109.4 . . ?
C01G C01L H01L 109.4 . . ?
H01J C01L H01L 108.0 . . ?
C01D C01M H01M 120.1 . . ?
C01D C01M C01T 119.9(3) . . ?
C01T C01M H01M 120.1 . . ?
N00B C01N H01N 110.2 . . ?
N00B C01N H01O 110.2 . . ?
N00B C01N C022 107.4(3) . . ?
H01N C01N H01O 108.5 . . ?
C022 C01N H01N 110.2 . . ?
C022 C01N H01O 110.2 . . ?
N00C C01O H01V 110.0 . . ?
N00C C01O H01W 110.0 . . ?
N00C C01O C01V 108.5(3) . . ?
H01V C01O H01W 108.4 . . ?
C01V C01O H01V 110.0 . . ?
C01V C01O H01W 110.0 . . ?
C017 C01P H01X 120.2 . . ?
C01W C01P C017 119.7(3) . . ?
C01W C01P H01X 120.2 . . ?
N00G C01Q C01F 111.2(3) . . ?
N00G C01Q H01Y 109.4 . . ?
N00G C01Q H 109.4 . . ?
C01F C01Q H01Y 109.4 . . ?
C01F C01Q H 109.4 . . ?
H01Y C01Q H 108.0 . . ?
C00U C01R H01Z 119.8 . . ?
C01X C01R C00U 120.4(3) . . ?
C01X C01R H01Z 119.8 . . ?
C012 C01S H01 120.2 . . ?
C01W C01S C012 119.7(3) . . ?
C01W C01S H01 120.2 . . ?
C00W C01T C01M 120.0(3) . . ?
C00W C01T H01T 120.0 . . ?
C01M C01T H01T 120.0 . . ?
C02B C01U C01Y 118.9(3) . . ?
C02E C01U C01Y 122.5(3) . . ?
C02E C01U C02B 118.4(3) . . ?
C021 C01V C01O 120.4(3) . . ?
C023 C01V C01O 121.0(3) . . ?
C023 C01V C021 118.3(3) . . ?
C01P C01W C01S 121.0(3) . . ?
C01P C01W H1 119.5 . . ?
C01S C01W H1 119.5 . . ?
C01H C01X C01R 119.7(3) . . ?
C01H C01X H2 120.1 . . ?
C01R C01X H2 120.1 . . ?
N00D C01Y C01U 109.7(3) . . ?
N00D C01Y H3 109.7 . . ?
N00D C01Y HA 109.7 . . ?
C01U C01Y H3 109.7 . . ?
C01U C01Y HA 109.7 . . ?
H3 C01Y HA 108.2 . . ?
N02A N01Z C02C 113.0(6) . . ?
C01G C020 H020 119.8 . . ?
C026 C020 C01G 120.3(3) . . ?
C026 C020 H020 119.8 . . ?
C01V C021 H021 119.5 . . ?
C029 C021 C01V 121.0(3) . . ?
C029 C021 H021 119.5 . . ?
C02J C022 C01N 121.8(3) . . ?
C02L C022 C01N 119.4(3) . . ?
C02L C022 C02J 118.3(4) . . ?
C01V C023 H023 119.4 . . ?
C027 C023 C01V 121.2(3) . . ?
C027 C023 H023 119.4 . . ?
C01G C024 H024 119.7 . . ?
C02F C024 C01G 120.7(3) . . ?
C02F C024 H024 119.7 . . ?
C027 C025 N00Z 125.6(4) . . ?
C027 C025 C029 119.5(3) . . ?
C029 C025 N00Z 114.8(3) . . ?
C020 C026 H026 120.0 . . ?
C020 C026 C02C 119.9(3) . . ?
C02C C026 H026 120.0 . . ?
C023 C027 C025 120.2(3) . . ?
C023 C027 H027 119.9 . . ?
C025 C027 H027 119.9 . . ?
C02G C028 N00S 124.0(3) . . ?
C02I C028 N00S 116.6(3) . . ?
C02I C028 C02G 119.2(3) . . ?
C021 C029 C025 119.7(3) . . ?
C021 C029 H029 120.1 . . ?
C025 C029 H029 120.1 . . ?
N01Z N02A C02N 116.0(7) . . ?
C01U C02B H02C 119.8 . . ?
C02G C02B C01U 120.5(4) . . ?
C02G C02B H02C 119.8 . . ?
C026 C02C N01Z 130.3(4) . . ?
C026 C02C N01{ 98.0(9) . . ?
C02F C02C N01Z 110.0(4) . . ?
C02F C02C C026 119.5(3) . . ?
C02F C02C N01{ 141.7(9) . . ?
C01U C02E H02E 119.3 . . ?
C01U C02E C02I 121.4(4) . . ?
C02I C02E H02E 119.3 . . ?
C024 C02F H02F 119.7 . . ?
C02C C02F C024 120.7(4) . . ?
C02C C02F H02F 119.7 . . ?
C028 C02G H02G 119.9 . . ?
C02B C02G C028 120.3(4) . . ?
C02B C02G H02G 119.9 . . ?
C028 C02I C02E 120.2(4) . . ?
C028 C02I H02I 119.9 . . ?
C02E C02I H02I 119.9 . . ?
C022 C02J H02J 119.2 . . ?
C02P C02J C022 121.7(5) . . ?
C02P C02J H02J 119.2 . . ?
C022 C02L H02L 122.8 . . ?
C022 C02L H02A 114.4 . . ?
C022 C02L C02R 114.3(6) . . ?
C02R C02L H02L 122.8 . . ?
C02S C02L C022 131.3(9) . . ?
C02S C02L H02A 114.4 . . ?
C02P C02N N02A 123.9(9) . . ?
C02P C02N C02R 117.8(7) . . ?
C02R C02N N02A 118.3(7) . . ?
C02J C02P H02P 118.0 . . ?
C02J C02P H02B 123.9 . . ?
C02J C02P C02O 112.1(8) . . ?
C02N C02P C02J 123.9(6) . . ?
C02N C02P H02P 118.0 . . ?
C02O C02P H02B 123.9 . . ?
C02L C02R H02R 118.2 . . ?
C02N C02R C02L 123.5(6) . . ?
C02N C02R H02R 118.2 . . ?
N02B N01{ C02C 104.6(16) . . ?
N01{ N02B C02O 105.2(17) . . ?
C02L C02S H02S 126.6 . . ?
C02L C02S C02O 106.7(14) . . ?
C02O C02S H02S 126.6 . . ?
C02P C02O N02B 139.7(16) . . ?
C02S C02O C02P 128.8(12) . . ?
C02S C02O N02B 91.3(12) . . ?

loop_
_geom_bond_atom_site_label_1
_geom_bond_atom_site_label_2
_geom_bond_distance
_geom_bond_site_symmetry_2
_geom_bond_publ_flag
O001 C00P 1.242(4) . ?
O002 C00N 1.237(4) . ?
O003 C00M 1.235(3) . ?
O004 C00T 1.233(4) . ?
O005 C00Y 1.238(4) . ?
O006 C013 1.251(4) . ?
O007 C01B 1.232(4) . ?
O008 C01C 1.247(4) . ?
N009 H009 0.8800 . ?
N009 C00M 1.330(4) . ?
N009 C019 1.457(4) . ?
N00A H00A 0.8800 . ?
N00A C00P 1.336(4) . ?
N00A C01L 1.463(4) . ?
N00B H00B 0.8800 . ?
N00B C00Y 1.346(4) . ?
N00B C01N 1.475(4) . ?
N00C H00C 0.8800 . ?
N00C C00N 1.344(4) . ?
N00C C01O 1.462(4) . ?
N00D H00D 0.8800 . ?
N00D C013 1.337(4) . ?
N00D C01Y 1.470(4) . ?
N00E H00E 0.8800 . ?
N00E C01B 1.340(4) . ?
N00E C01J 1.447(4) . ?
N00F H00F 0.8800 . ?
N00F C00T 1.340(4) . ?
N00F C01E 1.444(4) . ?
N00G H00G 0.8800 . ?
N00G C01C 1.336(4) . ?
N00G C01Q 1.450(4) . ?
C00M C00O 1.499(4) . ?
C00N C00X 1.485(4) . ?
C00O C00R 1.399(4) . ?
C00O C01K 1.393(4) . ?
C00P C00Q 1.504(4) . ?
C00Q C00R 1.379(4) . ?
C00Q C01A 1.406(4) . ?
C00R H00R 0.9500 . ?
N00S N00Z 1.245(5) . ?
N00S C028 1.434(5) . ?
C00T C00W 1.502(4) . ?
C00U C010 1.394(4) . ?
C00U C01C 1.496(4) . ?
C00U C01R 1.388(5) . ?
C00W C014 1.392(4) . ?
C00W C01T 1.388(4) . ?
C00X C010 1.400(4) . ?
C00X C01H 1.390(4) . ?
C00Y C016 1.496(4) . ?
N00Z C025 1.440(5) . ?
C010 H010 0.9500 . ?
C012 C018 1.390(5) . ?
C012 C01B 1.489(4) . ?
C012 C01S 1.405(4) . ?
C013 C017 1.497(5) . ?
C014 H014 0.9500 . ?
C014 C016 1.390(4) . ?
C015 H01A 0.9900 . ?
C015 H01B 0.9900 . ?
C015 C019 1.515(4) . ?
C015 C01E 1.518(4) . ?
C016 C01D 1.395(4) . ?
C017 C018 1.382(4) . ?
C017 C01P 1.407(4) . ?
C018 H018 0.9500 . ?
C019 H01C 0.9900 . ?
C019 H01D 0.9900 . ?
C01A H01E 0.9500 . ?
C01A C01I 1.381(4) . ?
C01D H01F 0.9500 . ?
C01D C01M 1.374(5) . ?
C01E H01G 0.9900 . ?
C01E H01H 0.9900 . ?
C01F H01P 0.9900 . ?
C01F H01Q 0.9900 . ?
C01F C01J 1.513(4) . ?
C01F C01Q 1.521(4) . ?
C01G C01L 1.498(5) . ?
C01G C020 1.394(5) . ?
C01G C024 1.389(5) . ?
C01H H01R 0.9500 . ?
C01H C01X 1.382(5) . ?
C01I H01I 0.9500 . ?
C01I C01K 1.388(5) . ?
C01J H01S 0.9900 . ?
C01J H01U 0.9900 . ?
C01K H01K 0.9500 . ?
C01L H01J 0.9900 . ?
C01L H01L 0.9900 . ?
C01M H01M 0.9500 . ?
C01M C01T 1.390(5) . ?
C01N H01N 0.9900 . ?
C01N H01O 0.9900 . ?
C01N C022 1.498(5) . ?
C01O H01V 0.9900 . ?
C01O H01W 0.9900 . ?
C01O C01V 1.497(5) . ?
C01P H01X 0.9500 . ?
C01P C01W 1.376(5) . ?
C01Q H01Y 0.9900 . ?
C01Q H 0.9900 . ?
C01R H01Z 0.9500 . ?
C01R C01X 1.385(5) . ?
C01S H01 0.9500 . ?
C01S C01W 1.383(5) . ?
C01T H01T 0.9500 . ?
C01U C01Y 1.509(5) . ?
C01U C02B 1.395(5) . ?
C01U C02E 1.371(5) . ?
C01V C021 1.393(5) . ?
C01V C023 1.386(5) . ?
C01W H1 0.9500 . ?
C01X H2 0.9500 . ?
C01Y H3 0.9900 . ?
C01Y HA 0.9900 . ?
N01Z N02A 1.244(11) . ?
N01Z C02C 1.449(7) . ?
C020 H020 0.9500 . ?
C020 C026 1.389(5) . ?
C021 H021 0.9500 . ?
C021 C029 1.388(5) . ?
C022 C02J 1.393(5) . ?
C022 C02L 1.386(5) . ?
C023 H023 0.9500 . ?
C023 C027 1.381(5) . ?
C024 H024 0.9500 . ?
C024 C02F 1.377(5) . ?
C025 C027 1.385(5) . ?
C025 C029 1.392(5) . ?
C026 H026 0.9500 . ?
C026 C02C 1.394(6) . ?
C027 H027 0.9500 . ?
C028 C02G 1.386(5) . ?
C028 C02I 1.378(6) . ?
C029 H029 0.9500 . ?
N02A C02N 1.419(9) . ?
C02B H02C 0.9500 . ?
C02B C02G 1.381(6) . ?
C02C C02F 1.376(6) . ?
C02C N01{ 1.474(14) . ?
C02E H02E 0.9500 . ?
C02E C02I 1.381(6) . ?
C02F H02F 0.9500 . ?
C02G H02G 0.9500 . ?
C02I H02I 0.9500 . ?
C02J H02J 0.9500 . ?
C02J C02P 1.371(6) . ?
C02L H02L 0.9500 . ?
C02L H02A 0.9500 . ?
C02L C02R 1.456(9) . ?
C02L C02S 1.356(11) . ?
C02N C02P 1.237(11) . ?
C02N C02R 1.388(13) . ?
C02P H02P 0.9500 . ?
C02P H02B 0.9500 . ?
C02P C02O 1.551(18) . ?
C02R H02R 0.9500 . ?
N01{ N02B 1.21(3) . ?
N02B C02O 1.61(3) . ?
C02S H02S 0.9500 . ?
C02S C02O 1.397(10) . ?

loop_
_geom_torsion_atom_site_label_1
_geom_torsion_atom_site_label_2
_geom_torsion_atom_site_label_3
_geom_torsion_atom_site_label_4
_geom_torsion
_geom_torsion_site_symmetry_1
_geom_torsion_site_symmetry_2
_geom_torsion_site_symmetry_3
_geom_torsion_site_symmetry_4
_geom_torsion_publ_flag
O001 C00P C00Q C00R 142.3(3) . . . . ?
O001 C00P C00Q C01A -31.8(4) . . . . ?
O002 C00N C00X C010 -138.5(3) . . . . ?
O002 C00N C00X C01H 33.6(5) . . . . ?
O003 C00M C00O C00R 37.3(4) . . . . ?
O003 C00M C00O C01K -143.5(3) . . . . ?
O004 C00T C00W C014 -36.3(5) . . . . ?
O004 C00T C00W C01T 146.8(3) . . . . ?
O005 C00Y C016 C014 -135.3(3) . . . . ?
O005 C00Y C016 C01D 37.1(4) . . . . ?
O006 C013 C017 C018 143.4(3) . . . . ?
O006 C013 C017 C01P -31.5(5) . . . . ?
N009 C00M C00O C00R -142.3(3) . . . . ?
N009 C00M C00O C01K 36.9(4) . . . . ?
N00A C00P C00Q C00R -35.8(4) . . . . ?
N00A C00P C00Q C01A 150.1(3) . . . . ?
N00B C00Y C016 C014 43.2(4) . . . . ?
N00B C00Y C016 C01D -144.4(3) . . . . ?
N00B C01N C022 C02J 96.1(4) . . . . ?
N00B C01N C022 C02L -74.9(4) . . . . ?
N00C C00N C00X C010 38.2(4) . . . . ?
N00C C00N C00X C01H -149.7(3) . . . . ?
N00C C01O C01V C021 -90.4(3) . . . . ?
N00C C01O C01V C023 83.8(4) . . . . ?
N00D C013 C017 C018 -35.3(4) . . . . ?
N00D C013 C017 C01P 149.9(3) . . . . ?
N00F C00T C00W C014 142.2(3) . . . . ?
N00F C00T C00W C01T -34.7(4) . . . . ?
C00M N009 C019 C015 -116.3(3) . . . . ?
C00M C00O C00R C00Q 175.4(3) . . . . ?
C00M C00O C01K C01I -178.8(3) . . . . ?
C00N N00C C01O C01V 86.4(3) . . . . ?
C00N C00X C010 C00U 169.2(3) . . . . ?
C00N C00X C01H C01X -172.3(3) . . . . ?
C00P N00A C01L C01G -93.1(3) . . . . ?
C00P C00Q C00R C00O -170.0(3) . . . . ?
C00P C00Q C01A C01I 173.4(3) . . . . ?
C00Q C01A C01I C01K -2.7(5) . . . . ?
C00R C00O C01K C01I 0.4(5) . . . . ?
C00R C00Q C01A C01I -0.8(5) . . . . ?
N00S N00Z C025 C027 2.4(5) . . . . ?
N00S N00Z C025 C029 177.7(3) . . . . ?
N00S C028 C02G C02B 172.8(4) . . . . ?
N00S C028 C02I C02E -173.3(4) . . . . ?
C00T N00F C01E C015 -137.8(3) . . . . ?
C00T C00W C014 C016 -173.9(3) . . . . ?
C00T C00W C01T C01M 175.5(3) . . . . ?
C00U C01R C01X C01H -2.1(5) . . . . ?
C00W C014 C016 C00Y 170.7(3) . . . . ?
C00W C014 C016 C01D -1.7(5) . . . . ?
C00X C01H C01X C01R 2.7(5) . . . . ?
C00Y N00B C01N C022 89.4(3) . . . . ?
C00Y C016 C01D C01M -173.9(3) . . . . ?
N00Z N00S C028 C02G 15.2(5) . . . . ?
N00Z N00S C028 C02I -170.5(3) . . . . ?
N00Z C025 C027 C023 172.6(3) . . . . ?
N00Z C025 C029 C021 -172.6(3) . . . . ?
C010 C00U C01C O008 -39.4(4) . . . . ?
C010 C00U C01C N00G 137.5(3) . . . . ?
C010 C00U C01R C01X -1.0(5) . . . . ?
C010 C00X C01H C01X -0.1(5) . . . . ?
C012 C01S C01W C01P 1.3(5) . . . . ?
C013 N00D C01Y C01U -94.5(4) . . . . ?
C013 C017 C018 C012 -171.7(3) . . . . ?
C013 C017 C01P C01W 175.3(3) . . . . ?
C014 C00W C01T C01M -1.4(5) . . . . ?
C014 C016 C01D C01M -1.5(5) . . . . ?
C016 C01D C01M C01T 3.2(5) . . . . ?
C017 C01P C01W C01S -2.5(5) . . . . ?
C018 C012 C01B O007 36.0(5) . . . . ?
C018 C012 C01B N00E -144.2(3) . . . . ?
C018 C012 C01S C01W 2.1(5) . . . . ?
C018 C017 C01P C01W 0.3(5) . . . . ?
C019 N009 C00M O003 1.0(5) . . . . ?
C019 N009 C00M C00O -179.5(3) . . . . ?
C019 C015 C01E N00F -180.0(2) . . . . ?
C01A C00Q C00R C00O 4.0(4) . . . . ?
C01A C01I C01K C00O 2.9(5) . . . . ?
C01B N00E C01J C01F -119.0(3) . . . . ?
C01B C012 C018 C017 175.4(3) . . . . ?
C01B C012 C01S C01W -177.6(3) . . . . ?
C01C N00G C01Q C01F -135.2(3) . . . . ?
C01C C00U C010 C00X -174.1(3) . . . . ?
C01C C00U C01R C01X 176.5(3) . . . . ?
C01D C01M C01T C00W -1.8(5) . . . . ?
C01E N00F C00T O004 2.2(5) . . . . ?
C01E N00F C00T C00W -176.3(3) . . . . ?
C01E C015 C019 N009 68.7(3) . . . . ?
C01G C020 C026 C02C 1.2(5) . . . . ?
C01G C024 C02F C02C 0.6(6) . . . . ?
C01H C00X C010 C00U -3.1(5) . . . . ?
C01J N00E C01B O007 3.1(5) . . . . ?
C01J N00E C01B C012 -176.6(3) . . . . ?
C01J C01F C01Q N00G -179.4(3) . . . . ?
C01K C00O C00R C00Q -3.8(4) . . . . ?
C01L N00A C00P O001 -11.3(5) . . . . ?
C01L N00A C00P C00Q 166.7(3) . . . . ?
C01L C01G C020 C026 175.0(3) . . . . ?
C01L C01G C024 C02F -175.9(3) . . . . ?
C01N N00B C00Y O005 21.5(5) . . . . ?
C01N N00B C00Y C016 -157.0(3) . . . . ?
C01N C022 C02J C02P -168.5(4) . . . . ?
C01N C022 C02L C02R 164.3(5) . . . . ?
C01N C022 C02L C02S 178.1(12) . . . . ?
C01O N00C C00N O002 21.0(5) . . . . ?
C01O N00C C00N C00X -155.7(3) . . . . ?
C01O C01V C021 C029 170.8(3) . . . . ?
C01O C01V C023 C027 -170.3(3) . . . . ?
C01P C017 C018 C012 3.1(5) . . . . ?
C01Q N00G C01C O008 3.1(5) . . . . ?
C01Q N00G C01C C00U -173.7(3) . . . . ?
C01Q C01F C01J N00E 69.5(3) . . . . ?
C01R C00U C010 C00X 3.6(5) . . . . ?
C01R C00U C01C O008 143.0(3) . . . . ?
C01R C00U C01C N00G -40.1(5) . . . . ?
C01S C012 C018 C017 -4.3(5) . . . . ?
C01S C012 C01B O007 -144.2(3) . . . . ?
C01S C012 C01B N00E 35.5(4) . . . . ?
C01T C00W C014 C016 3.1(5) . . . . ?
C01U C02B C02G C028 -0.2(6) . . . . ?
C01U C02E C02I C028 0.5(6) . . . . ?
C01V C021 C029 C025 0.1(5) . . . . ?
C01V C023 C027 C025 -1.0(5) . . . . ?
C01Y N00D C013 O006 -13.3(5) . . . . ?
C01Y N00D C013 C017 165.3(3) . . . . ?
C01Y C01U C02B C02G -173.5(4) . . . . ?
C01Y C01U C02E C02I 173.2(4) . . . . ?
N01Z N02A C02N C02P 172.3(6) . . . . ?
N01Z N02A C02N C02R -10.8(8) . . . . ?
N01Z C02C C02F C024 174.8(4) . . . . ?
C020 C01G C01L N00A -88.3(3) . . . . ?
C020 C01G C024 C02F 0.6(5) . . . . ?
C020 C026 C02C N01Z -174.7(4) . . . . ?
C020 C026 C02C C02F 0.1(5) . . . . ?
C020 C026 C02C N01{ -171.6(6) . . . . ?
C021 C01V C023 C027 4.0(5) . . . . ?
C022 C02J C02P C02N 3.9(8) . . . . ?
C022 C02J C02P C02O -3.6(9) . . . . ?
C022 C02L C02R C02N 6.6(9) . . . . ?
C022 C02L C02S C02O -12.0(18) . . . . ?
C023 C01V C021 C029 -3.6(5) . . . . ?
C024 C01G C01L N00A 88.1(4) . . . . ?
C024 C01G C020 C026 -1.5(5) . . . . ?
C026 C02C C02F C024 -1.0(6) . . . . ?
C026 C02C N01{ N02B -179.7(12) . . . . ?
C027 C025 C029 C021 3.0(5) . . . . ?
C028 N00S N00Z C025 -171.4(3) . . . . ?
C029 C025 C027 C023 -2.5(5) . . . . ?
N02A N01Z C02C C026 0.8(8) . . . . ?
N02A N01Z C02C C02F -174.4(4) . . . . ?
N02A C02N C02P C02J 172.3(5) . . . . ?
N02A C02N C02R C02L -177.8(7) . . . . ?
C02B C01U C01Y N00D 72.1(4) . . . . ?
C02B C01U C02E C02I -2.0(6) . . . . ?
C02C N01Z N02A C02N 168.5(5) . . . . ?
C02C N01{ N02B C02O -177.3(11) . . . . ?
C02E C01U C01Y N00D -103.0(4) . . . . ?
C02E C01U C02B C02G 1.8(6) . . . . ?
C02F C02C N01{ N02B 12.1(19) . . . . ?
C02G C028 C02I C02E 1.2(6) . . . . ?
C02I C028 C02G C02B -1.4(6) . . . . ?
C02J C022 C02L C02R -7.0(6) . . . . ?
C02J C022 C02L C02S 6.7(13) . . . . ?
C02J C02P C02O N02B 172.4(17) . . . . ?
C02J C02P C02O C02S -3.6(17) . . . . ?
C02L C022 C02J C02P 2.6(6) . . . . ?
C02L C02S C02O C02P 10(2) . . . . ?
C02L C02S C02O N02B -167.2(13) . . . . ?
C02P C02N C02R C02L -0.7(11) . . . . ?
C02R C02N C02P C02J -4.7(10) . . . . ?
N01{ C02C C02F C024 165.7(10) . . . . ?
N01{ N02B C02O C02P -11(3) . . . . ?
N01{ N02B C02O C02S 165.4(15) . . . . ?

loop_
_smtbx_masks_void_nr
_smtbx_masks_void_average_x
_smtbx_masks_void_average_y
_smtbx_masks_void_average_z
_smtbx_masks_void_volume
_smtbx_masks_void_count_electrons
_smtbx_masks_void_content
1 0.412 -0.328 0.374 615.2 181.6 ?
2 -0.001 -0.196 0.626 615.2 181.6 ?
3 -0.607 0.598 0.874 615.2 181.6 ?
4 0.047 0.649 0.126 615.2 181.6 ?
